data_2010057
loop_
_publ_author_name
'Bohra, R.'
'Sharma, S.'
'Dhammani, A.'

_publ_section_title <i>cis</i>-Dichlorobis(<i>N</i>,<i>N</i>-diethyldithiocarbamato-<i>S</i>,<i>S</i>')tin(IV)
_journal_issue 9
_journal_name_full 'Acta Crystallographica Section C'
_journal_page_first 1447
_journal_page_last 1449
_journal_paper_doi 10.1107/S0108270194000880
_journal_volume 50
_journal_year 1994
_chemical_formula_sum 'C10 H20 Cl2 N2 S4 Sn'
_chemical_formula_weight 486.14
_space_group_IT_number 2
_space_group_name_Hall '-P 1'
_space_group_name_H-M_alt 'P -1'
_symmetry_cell_setting triclinic
_symmetry_space_group_name_Hall '-P 1'
_symmetry_space_group_name_H-M 'P -1'
_atom_type_scat_source 'Enraf-Nonius SDP-Plus package'
_cell_angle_alpha 93.790(10)
_cell_angle_beta 99.10(3)
_cell_angle_gamma 109.53(3)
_cell_formula_units_Z 2
_cell_length_a 7.169(4)
_cell_length_b 9.244(2)
_cell_length_c 15.308(2)
_cell_measurement_reflns_used 25
_cell_measurement_temperature 295
_cell_measurement_theta_max 12
_cell_measurement_theta_min 6
_cell_volume 936.3(6)
_diffrn_measurement_device 'Enraf-Nonius CAD-4'
_diffrn_measurement_method \w/2\q
_diffrn_radiation_type MoK\a
_diffrn_radiation_wavelength 0.71069
_diffrn_reflns_limit_h_max 8
_diffrn_reflns_limit_h_min 0
_diffrn_reflns_limit_k_max 11
_diffrn_reflns_limit_k_min -11
_diffrn_reflns_limit_l_max 18
_diffrn_reflns_limit_l_min -18
_diffrn_reflns_number 3282
_diffrn_reflns_theta_max 25
_diffrn_standards_decay_% none
_diffrn_standards_interval_time 30
_diffrn_standards_number 2
_exptl_absorpt_coefficient_mu 2.076
_exptl_absorpt_correction_T_max 0.99
_exptl_absorpt_correction_T_min 0.86
_exptl_absorpt_correction_type empirical
_exptl_crystal_colour Colourless
_exptl_crystal_density_diffrn 1.724
_exptl_crystal_description Plate
_exptl_crystal_size_max 0.35
_exptl_crystal_size_mid 0.20
_exptl_crystal_size_min 0.15
_refine_diff_density_max 0.25
_refine_diff_density_min -0.18
_refine_ls_extinction_method none
_refine_ls_goodness_of_fit_obs 0.94
_refine_ls_hydrogen_treatment refall
_refine_ls_number_parameters 252
_refine_ls_number_reflns 3018
_refine_ls_R_factor_obs 0.018
_refine_ls_shift/esd_max 0.33
_refine_ls_structure_factor_coef F
_refine_ls_weighting_details w=1/\s(F^2^)
_refine_ls_weighting_scheme calc
_refine_ls_wR_factor_obs 0.031
_reflns_number_observed 3018
_reflns_number_total 3282
_reflns_observed_criterion |F^2^|>3\s(F^2^)
_cod_data_source_file na1056.cif
_cod_data_source_block na1056_structure_1_of_1
_cod_depositor_comments
;
The following automatic conversions were performed:

'_refine_ls_weighting_scheme' value 'w=1/\s(F^2^)' was changed to
'calc'. New tag '_refine_ls_weighting_details' was created. The value
of the new tag was set to 'w=1/\s(F^2^)'.

Automatic conversion script
Id: cif_fix_values 3143 2015-03-26 13:38:13Z robertas 
;
_cod_original_formula_sum 'C10 H20 Cl2 N2 S4 Sn1'
_cod_database_code 2010057

loop_
_space_group_symop_id
_space_group_symop_operation_xyz
1 x,y,z
2 -x,-y,-z

loop_
_atom_site_aniso_label
_atom_site_aniso_U_11
_atom_site_aniso_U_22
_atom_site_aniso_U_33
_atom_site_aniso_U_12
_atom_site_aniso_U_13
_atom_site_aniso_U_23
Sn 0.03482(7) 0.03788(7) 0.02767(7) 0.00685(5) 0.00389(6) 0.00434(6)
Cl(1) 0.0439(3) 0.0766(4) 0.0490(3) 0.0118(3) 0.0175(2) 0.0073(3)
Cl(2) 0.0651(3) 0.0400(3) 0.0519(3) 0.0089(2) 0.0002(3) 0.0098(3)
S(1) 0.0386(2) 0.0572(3) 0.0352(3) 0.0159(2) 0.0063(2) 0.0052(2)
S(2) 0.0361(2) 0.0583(3) 0.0331(3) 0.0106(2) 0.0027(2) 0.0051(2)
S(3) 0.0436(3) 0.0424(2) 0.0406(3) 0.0159(2) -0.0005(2) 0.0084(2)
S(4) 0.0419(2) 0.0376(2) 0.0344(3) 0.0109(2) -0.0010(2) 0.0062(2)
N(1) 0.0457(9) 0.0477(9) 0.0309(9) 0.0081(7) 0.0045(8) 0.0033(8)
N(2) 0.0388(8) 0.0348(8) 0.0332(8) 0.0098(6) 0.0072(7) 0.0031(7)
C(1) 0.0400(10) 0.0330(9) 0.0320(10) 0.0078(7) 0.0043(8) 0.0025(8)
C(2) 0.0540(10) 0.0530(10) 0.0370(10) 0.0050(10) -0.0040(10) 0.0070(10)
C(3) 0.082(2) 0.073(2) 0.099(2) 0.0140(10) -0.025(2) 0.030(2)
C(4) 0.0550(10) 0.069(2) 0.0400(10) 0.0120(10) 0.0160(10) 0.0100(10)
C(5) 0.107(2) 0.106(2) 0.079(2) 0.0610(10) 0.0510(10) 0.033(2)
C(6) 0.0350(8) 0.0396(9) 0.0301(9) 0.0135(7) 0.0097(7) 0.0040(8)
C(7) 0.0420(10) 0.0420(10) 0.0400(10) 0.0070(9) 0.0010(10) 0.0020(10)
C(8) 0.0470(10) 0.0610(10) 0.077(2) 0.0190(10) 0.0100(10) 0.0130(10)
C(9) 0.0470(10) 0.0360(10) 0.0500(10) 0.0052(9) 0.0100(10) 0.0090(10)
C(10) 0.0730(10) 0.0490(10) 0.086(2) 0.0283(9) 0.0260(10) 0.0080(10)

loop_
_atom_site_label
_atom_site_fract_x
_atom_site_fract_y
_atom_site_fract_z
Sn .25558(2) .23800(2) .249420(10)
Cl(1) .55747(9) .26432(9) .19282(4)
Cl(2) .27200(10) .49411(7) .21986(5)
S(1) .01906(8) .22995(7) .36049(4)
S(2) .45409(8) .28222(7) .40553(4)
S(3) .14705(8) -.05869(6) .23329(4)
S(4) -.02515(8) .12578(6) .11723(4)
N(1) .2176(3) .2491(2) .52660(10)
N(2) -.1880(3) -.1811(2) .10870(10)
C(1) .2277(3) .2532(2) .44140(10)
C(2) .3983(4) .2771(3) .5961(2)
C(3) .4305(5) .1315(4) .6183(3)
C(4) .0273(4) .2189(3) .5597(2)
C(5) .0045(5) .3648(4) .5967(2)
C(6) -.0398(3) -.0545(2) .14810(10)
C(7) -.3505(3) -.1770(3) .0387(2)
C(8) -.5240(4) -.1611(3) .0764(2)
C(9) -.2045(4) -.3359(3) .1324(2)
C(10) -.1333(4) -.4241(3) .0671(2)
H2a .510(3) .351(3) .577(2)
H2b .399(5) .334(4) .657(3)
H3a .467(6) .064(5) .558(3)
H3b .508(4) .151(3) .663(2)
H3c .307(4) .072(4) .642(2)
H4a .021(4) .146(3) .604(2)
H4b -.069(4) .179(3) .515(2)
H5a -.005(5) .414(4) .552(2)
H5b -.094(5) .355(4) .626(2)
H5c .118(5) .406(4) .636(3)
H7a -.300(3) -.097(2) .011(2)
H7b -.401(3) -.269(3) -.002(2)
H8a -.486(5) -.065(4) .115(3)
H8b -.583(5) -.261(4) .102(2)
H8c -.622(4) -.175(3) .029(2)
H9a -.128(4) -.323(3) .184(2)
H9b -.318(4) -.387(3) .134(2)
H10c -.157(4) -.525(3) .080(2)
H10a .017(6) -.377(5) .058(3)
H10b -.234(5) -.441(4) .009(2)

loop_
_geom_angle_atom_site_label_1
_geom_angle_atom_site_label_2
_geom_angle_atom_site_label_3
_geom_angle
_geom_angle_publ_flag
Cl(1) Sn Cl(2) 91.85(3) yes
Cl(1) Sn S(1) 160.35(2) yes
Cl(1) Sn S(2) 89.43(2) yes
Cl(1) Sn S(3) 92.47(2) yes
Cl(1) Sn S(4) 104.96(2) yes
Cl(2) Sn S(1) 92.05(2) yes
Cl(2) Sn S(2) 103.31(2) yes
Cl(2) Sn S(3) 160.74(3) yes
Cl(2) Sn S(4) 89.67(3) yes
S(1) Sn S(2) 70.93(2) yes
S(1) Sn S(3) 90.18(3) yes
S(1) Sn S(4) 94.31(2) yes
S(2) Sn S(3) 95.50(3) yes
S(2) Sn S(4) 160.41(2) yes
S(3) Sn S(4) 71.09(2) yes
Sn S(1) C(1) 85.13(8) yes
Sn S(2) C(1) 86.82(7) yes
Sn S(3) C(6) 84.72(7) yes
Sn S(4) C(6) 86.75(6) yes
C(1) N(1) C(2) 122.0(2) yes
C(1) N(1) C(4) 122.9(2) yes
C(2) N(1) C(4) 115.1(2) yes
C(6) N(2) C(7) 122.0(2) yes
C(6) N(2) C(9) 122.9(2) yes
C(7) N(2) C(9) 115.2(2) yes
S(1) C(1) S(2) 116.80(10) yes
S(1) C(1) N(1) 122.1(2) yes
S(2) C(1) N(1) 121.0(2) yes
N(1) C(2) C(3) 112.9(3) yes
N(1) C(4) C(5) 112.2(2) yes
S(3) C(6) S(4) 116.80(10) yes
S(3) C(6) N(2) 122.1(2) yes
S(4) C(6) N(2) 121.2(2) yes
N(2) C(7) C(8) 111.8(2) yes
N(2) C(9) C(10) 112.1(2) yes

loop_
_geom_bond_atom_site_label_1
_geom_bond_atom_site_label_2
_geom_bond_distance
_geom_bond_publ_flag
Sn Cl(1) 2.4005(7) yes
Sn Cl(2) 2.4075(7) yes
Sn S(1) 2.5720(7) yes
Sn S(2) 2.5118(6) yes
Sn S(3) 2.5714(6) yes
Sn S(4) 2.5021(5) yes
S(1) C(1) 1.726(2) yes
S(2) C(1) 1.737(2) yes
S(3) C(6) 1.728(2) yes
S(4) C(6) 1.736(2) yes
N(1) C(1) 1.320(4) yes
N(1) C(2) 1.476(3) yes
N(1) C(4) 1.476(4) yes
N(2) C(6) 1.317(2) yes
N(2) C(7) 1.465(3) yes
N(2) C(9) 1.470(3) yes
C(2) C(3) 1.492(6) yes
C(2) H2a 0.96(2) no
C(2) H2b 1.04(4) no
C(3) H3a 1.19(6) no
C(3) H3b 0.78(3) no
C(3) H3c 1.01(3) no
C(4) C(5) 1.499(6) yes
C(4) H4a 0.98(3) no
C(4) H4b 0.86(3) no
C(5) H5a 0.86(4) no
C(5) H5b 0.89(4) no
C(5) H5c 0.89(3) no
C(7) C(8) 1.498(4) yes
C(7) H7a 0.88(2) no
C(7) H7b 0.95(2) no
C(8) H8a 0.97(4) no
C(8) H8b 1.01(3) no
C(8) H8c 0.90(3) no
C(9) C(10) 1.502(4) yes
C(9) H9a 0.87(3) no
C(9) H9b 0.80(2) no
C(10) H10c 0.94(3) no
C(10) H10a 1.05(4) no
C(10) H10b 1.02(3) no
